data_7154534
loop_
_publ_author_name
'Gong, Yu-Xin'
'Wu, Qiong'
'Zhang, Hong-Hao'
'Zhu, Qiu-Ning'
'Shi, Feng'

_publ_section_title
;
 Enantioselective construction of a 2,2'-bisindolylmethane scaffold via
 catalytic asymmetric reactions of 2-indolylmethanols with 3-alkylindoles.
;
_journal_issue 29
_journal_name_full 'Organic &amp; biomolecular chemistry'
_journal_page_first 7993
_journal_page_last 8000
_journal_paper_doi 10.1039/c5ob00815h
_journal_volume 13
_journal_year 2015
_chemical_absolute_configuration rmad
_chemical_formula_moiety 'C28 H28 N2'
_chemical_formula_sum 'C28 H28 N2'
_chemical_formula_weight 392.52
_chemical_name_systematic
;
 ?
;
_space_group_crystal_system monoclinic
_space_group_IT_number 4
_space_group_name_Hall 'P 2yb'
_space_group_name_H-M_alt 'P 1 21 1'
_symmetry_space_group_name_Hall 'P 2yb'
_symmetry_space_group_name_H-M 'P 1 21 1'
_atom_sites_solution_hydrogens geom
_atom_sites_solution_primary direct
_audit_creation_date 2015-03-18
_audit_creation_method
;
Olex2 1.2
(compiled 2014.07.22 svn.r2960 for OlexSys, GUI svn.r4862)
;
_audit_update_record
;
2015-04-21 deposited with the CCDC.
2015-06-17 downloaded from the CCDC.
;
_cell_angle_alpha 90
_cell_angle_beta 105.3780(10)
_cell_angle_gamma 90
_cell_formula_units_Z 2
_cell_length_a 9.20980(10)
_cell_length_b 8.35700(10)
_cell_length_c 14.8849(2)
_cell_measurement_reflns_used 5514
_cell_measurement_temperature 130
_cell_measurement_theta_max 69.206
_cell_measurement_theta_min 3.079
_cell_volume 1104.62(2)
_computing_cell_refinement 'SAINT v7.68A (Bruker, 2009)'
_computing_data_reduction 'SAINT v7.68A (Bruker, 2009)'
_computing_molecular_graphics 'Olex2 (Dolomanov et al., 2009)'
_computing_publication_material 'Olex2 (Dolomanov et al., 2009)'
_computing_structure_refinement 'XL (Sheldrick, 2008)'
_computing_structure_solution 'ShelXS (Sheldrick, 2008)'
_diffrn_ambient_temperature 130
_diffrn_measured_fraction_theta_full 0.995
_diffrn_measured_fraction_theta_max 0.982
_diffrn_measurement_device_type 'Bruker APEX-II CCD'
_diffrn_measurement_method '\f and \w scans'
_diffrn_radiation_monochromator graphite
_diffrn_radiation_type CuK\a
_diffrn_radiation_wavelength 1.54178
_diffrn_reflns_av_R_equivalents 0.0382
_diffrn_reflns_av_unetI/netI 0.0416
_diffrn_reflns_laue_measured_fraction_full 0.995
_diffrn_reflns_laue_measured_fraction_max 0.982
_diffrn_reflns_limit_h_max 11
_diffrn_reflns_limit_h_min -11
_diffrn_reflns_limit_k_max 8
_diffrn_reflns_limit_k_min -10
_diffrn_reflns_limit_l_max 17
_diffrn_reflns_limit_l_min -18
_diffrn_reflns_number 8154
_diffrn_reflns_point_group_measured_fraction_full 0.834
_diffrn_reflns_point_group_measured_fraction_max 0.817
_diffrn_reflns_theta_full 67.679
_diffrn_reflns_theta_max 69.612
_diffrn_reflns_theta_min 3.079
_diffrn_standards_number 0
_exptl_absorpt_coefficient_mu 0.522
_exptl_absorpt_correction_T_max 0.7532
_exptl_absorpt_correction_T_min 0.5183
_exptl_absorpt_correction_type multi-scan
_exptl_absorpt_process_details
;
SADABS-2008/1 (Bruker,2008) was used for absorption correction.
wR2(int) was 0.1437 before and 0.0538 after correction.
The Ratio of minimum to maximum transmission is 0.6881.
The \l/2 correction factor is 0.0015.
;
_exptl_crystal_colour colourless
_exptl_crystal_colour_primary colourless
_exptl_crystal_density_diffrn 1.180
_exptl_crystal_description block
_exptl_crystal_F_000 420
_exptl_crystal_size_max 0.15
_exptl_crystal_size_mid 0.1
_exptl_crystal_size_min 0.06
_refine_diff_density_max 0.232
_refine_diff_density_min -0.203
_refine_diff_density_rms 0.042
_refine_ls_abs_structure_details
;
 Flack x determined using 1163 quotients [(I+)-(I-)]/[(I+)+(I-)]
 (Parsons, Flack and Wagner, Acta Cryst. B69 (2013) 249-259).
;
_refine_ls_abs_structure_Flack 0.1(3)
_refine_ls_extinction_method none
_refine_ls_goodness_of_fit_ref 1.049
_refine_ls_hydrogen_treatment constr
_refine_ls_matrix_type full
_refine_ls_number_parameters 276
_refine_ls_number_reflns 3399
_refine_ls_number_restraints 1
_refine_ls_restrained_S_all 1.049
_refine_ls_R_factor_all 0.0446
_refine_ls_R_factor_gt 0.0440
_refine_ls_shift/su_max 0.001
_refine_ls_shift/su_mean 0.000
_refine_ls_structure_factor_coef Fsqd
_refine_ls_weighting_details 'w=1/[\s^2^(Fo^2^)+(0.0781P)^2^+0.1966P] where P=(Fo^2^+2Fc^2^)/3'
_refine_ls_weighting_scheme calc
_refine_ls_wR_factor_gt 0.1186
_refine_ls_wR_factor_ref 0.1193
_reflns_Friedel_coverage 0.551
_reflns_friedel_fraction_full 0.647
_reflns_friedel_fraction_max 0.627
_reflns_number_gt 3327
_reflns_number_total 3399
_reflns_threshold_expression 'I > 2\s(I)'
_cod_data_source_file c5ob00815h2.cif
_cod_data_source_block cu_sf150318_0m
_cod_depositor_comments 'Adding full bibliography for 7154534.cif.'
_cod_database_code 7154534
_shelxl_version_number 2014-3
_shelx_space_group_comment
;
The symmetry employed for this shelxl refinement is uniquely defined
by the following loop, which should always be used as a source of
symmetry information in preference to the above space-group names.
They are only intended as comments.
;
_shelx_estimated_absorpt_t_max 0.969
_shelx_estimated_absorpt_t_min 0.926
_olex2_refinement_description
;
1. Fixed Uiso
 At 1.2 times of:
  All C(H) groups, All N(H) groups
 At 1.5 times of:
  All C(H,H,H) groups
2.a Ternary CH refined with riding coordinates:
 C1(H1)
2.b Aromatic/amide H refined with riding coordinates:
 N2(H2), C5(H5), C6(H6), C7(H7), C8(H8), C15(H15), C16(H16), C17(H17),
 C18(H18), C22(H22), C24(H24), C26(H26)
2.c Idealised Me refined as rotating group:
 C10(H10A,H10B,H10C), C11(H11A,H11B,H11C), C20(H20A,H20B,H20C), C27(H27A,H27B,
 H27C), C28(H28A,H28B,H28C)
;
_olex2_submission_special_instructions 'No special instructions were received'

loop_
_space_group_symop_operation_xyz
'x, y, z'
'-x, y+1/2, -z'

loop_
_atom_site_label
_atom_site_type_symbol
_atom_site_fract_x
_atom_site_fract_y
_atom_site_fract_z
_atom_site_U_iso_or_equiv
_atom_site_adp_type
_atom_site_occupancy
_atom_site_site_symmetry_order
_atom_site_calc_flag
_atom_site_refinement_flags_posn
N1 N 0.1173(2) -0.2155(3) 0.77294(14) 0.0307(5) Uani 1 1 d .
N2 N 0.1774(2) 0.3210(3) 0.66705(14) 0.0280(5) Uani 1 1 d .
H2 H 0.1597 0.3672 0.7162 0.034 Uiso 1 1 calc R
C1 C 0.0719(3) 0.0525(3) 0.69592(16) 0.0259(5) Uani 1 1 d .
H1 H -0.0085 -0.0063 0.6493 0.031 Uiso 1 1 calc R
C2 C 0.1773(3) -0.0740(3) 0.74953(16) 0.0258(5) Uani 1 1 d .
C3 C 0.3307(3) -0.0728(3) 0.78763(17) 0.0272(5) Uani 1 1 d .
C4 C 0.3679(3) -0.2208(3) 0.83594(17) 0.0316(6) Uani 1 1 d .
C5 C 0.5033(4) -0.2904(5) 0.8875(2) 0.0480(8) Uani 1 1 d .
H5 H 0.5966 -0.2363 0.8951 0.058 Uiso 1 1 calc R
C6 C 0.4977(5) -0.4401(5) 0.9270(2) 0.0659(13) Uani 1 1 d .
H6 H 0.5886 -0.4877 0.9624 0.079 Uiso 1 1 calc R
C7 C 0.3616(5) -0.5230(5) 0.9161(2) 0.0598(10) Uani 1 1 d .
H7 H 0.3618 -0.6252 0.9441 0.072 Uiso 1 1 calc R
C8 C 0.2296(4) -0.4586(4) 0.8660(2) 0.0470(8) Uani 1 1 d .
H8 H 0.1372 -0.5146 0.8580 0.056 Uiso 1 1 calc R
C9 C 0.2334(3) -0.3068(3) 0.82631(17) 0.0301(6) Uani 1 1 d .
C10 C -0.0397(3) -0.2668(4) 0.7416(2) 0.0388(6) Uani 1 1 d .
H10A H -0.0623 -0.3010 0.6764 0.058 Uiso 1 1 calc GR
H10B H -0.1057 -0.1775 0.7473 0.058 Uiso 1 1 calc GR
H10C H -0.0565 -0.3563 0.7802 0.058 Uiso 1 1 calc GR
C11 C 0.4426(3) 0.0538(4) 0.7840(2) 0.0461(7) Uani 1 1 d .
H11A H 0.4597 0.0559 0.7217 0.069 Uiso 1 1 calc GR
H11B H 0.5377 0.0309 0.8304 0.069 Uiso 1 1 calc GR
H11C H 0.4042 0.1580 0.7973 0.069 Uiso 1 1 calc GR
C12 C 0.1439(3) 0.1645(3) 0.64052(16) 0.0260(5) Uani 1 1 d .
C13 C 0.1860(3) 0.1329(3) 0.56047(17) 0.0269(5) Uani 1 1 d .
C14 C 0.2515(2) 0.2777(3) 0.53766(16) 0.0261(5) Uani 1 1 d .
C15 C 0.3186(3) 0.3207(4) 0.46631(17) 0.0314(6) Uani 1 1 d .
H15 H 0.3273 0.2446 0.4206 0.038 Uiso 1 1 calc R
C16 C 0.3712(3) 0.4740(4) 0.46362(19) 0.0361(7) Uani 1 1 d .
H16 H 0.4179 0.5029 0.4162 0.043 Uiso 1 1 calc R
C17 C 0.3571(3) 0.5881(4) 0.5296(2) 0.0352(6) Uani 1 1 d .
H17 H 0.3922 0.6939 0.5252 0.042 Uiso 1 1 calc R
C18 C 0.2932(3) 0.5501(3) 0.60115(19) 0.0317(6) Uani 1 1 d .
H18 H 0.2840 0.6275 0.6461 0.038 Uiso 1 1 calc R
C19 C 0.2430(3) 0.3940(3) 0.60448(16) 0.0266(5) Uani 1 1 d .
C20 C 0.1682(3) -0.0214(4) 0.5083(2) 0.0369(6) Uani 1 1 d .
H20A H 0.1341 -0.1045 0.5445 0.055 Uiso 1 1 calc GR
H20B H 0.2651 -0.0529 0.4981 0.055 Uiso 1 1 calc GR
H20C H 0.0938 -0.0083 0.4481 0.055 Uiso 1 1 calc GR
C21 C -0.0083(2) 0.1447(3) 0.75720(16) 0.0250(5) Uani 1 1 d .
C22 C 0.0457(3) 0.1494(3) 0.85401(17) 0.0278(5) Uani 1 1 d .
H22 H 0.1349 0.0929 0.8838 0.033 Uiso 1 1 calc R
C23 C -0.0307(3) 0.2369(3) 0.90777(17) 0.0298(5) Uani 1 1 d .
C24 C -0.1611(3) 0.3165(3) 0.86311(18) 0.0301(5) Uani 1 1 d .
H24 H -0.2144 0.3738 0.8994 0.036 Uiso 1 1 calc R
C25 C -0.2173(3) 0.3157(3) 0.76622(18) 0.0298(5) Uani 1 1 d .
C26 C -0.1387(3) 0.2289(3) 0.71444(17) 0.0281(5) Uani 1 1 d .
H26 H -0.1750 0.2271 0.6485 0.034 Uiso 1 1 calc R
C27 C -0.3578(3) 0.4065(4) 0.7191(2) 0.0393(7) Uani 1 1 d .
H27A H -0.3314 0.5169 0.7079 0.059 Uiso 1 1 calc GR
H27B H -0.4267 0.4067 0.7592 0.059 Uiso 1 1 calc GR
H27C H -0.4068 0.3552 0.6596 0.059 Uiso 1 1 calc GR
C28 C 0.0302(3) 0.2443(4) 1.01228(19) 0.0426(7) Uani 1 1 d .
H28A H 0.1111 0.3239 1.0286 0.064 Uiso 1 1 calc GR
H28B H 0.0699 0.1391 1.0358 0.064 Uiso 1 1 calc GR
H28C H -0.0508 0.2745 1.0404 0.064 Uiso 1 1 calc GR

loop_
_atom_site_aniso_label
_atom_site_aniso_U_11
_atom_site_aniso_U_22
_atom_site_aniso_U_33
_atom_site_aniso_U_23
_atom_site_aniso_U_13
_atom_site_aniso_U_12
N1 0.0403(11) 0.0223(12) 0.0304(10) 0.0028(9) 0.0107(8) -0.0029(9)
N2 0.0429(11) 0.0186(11) 0.0260(9) 0.0006(8) 0.0151(8) -0.0008(9)
C1 0.0331(11) 0.0180(13) 0.0267(11) 0.0011(10) 0.0084(9) -0.0025(10)
C2 0.0367(12) 0.0153(12) 0.0263(11) -0.0008(10) 0.0099(9) -0.0005(9)
C3 0.0340(12) 0.0222(13) 0.0265(11) -0.0019(10) 0.0096(9) -0.0027(10)
C4 0.0418(13) 0.0300(15) 0.0240(11) -0.0044(11) 0.0105(9) 0.0072(11)
C5 0.0475(15) 0.065(2) 0.0310(13) -0.0078(15) 0.0091(11) 0.0211(15)
C6 0.090(3) 0.076(3) 0.0299(15) 0.0082(17) 0.0121(15) 0.059(2)
C7 0.110(3) 0.0360(19) 0.0363(16) 0.0106(15) 0.0250(17) 0.030(2)
C8 0.090(2) 0.0249(16) 0.0295(13) 0.0026(12) 0.0217(14) 0.0066(15)
C9 0.0498(14) 0.0184(13) 0.0234(11) -0.0013(10) 0.0118(10) 0.0025(10)
C10 0.0416(13) 0.0372(17) 0.0357(13) 0.0027(12) 0.0072(10) -0.0097(13)
C11 0.0452(14) 0.0409(19) 0.0503(17) 0.0014(15) 0.0093(12) -0.0145(14)
C12 0.0335(11) 0.0188(12) 0.0264(11) 0.0031(10) 0.0091(9) 0.0018(10)
C13 0.0316(11) 0.0217(13) 0.0267(11) 0.0010(10) 0.0068(9) 0.0036(9)
C14 0.0278(10) 0.0255(13) 0.0247(11) 0.0047(10) 0.0062(8) 0.0048(9)
C15 0.0318(11) 0.0385(16) 0.0257(11) 0.0028(11) 0.0111(9) 0.0054(11)
C16 0.0305(12) 0.0441(18) 0.0373(13) 0.0156(13) 0.0151(10) 0.0049(11)
C17 0.0317(11) 0.0278(15) 0.0469(15) 0.0143(13) 0.0118(10) 0.0024(11)
C18 0.0352(11) 0.0223(14) 0.0390(13) 0.0038(11) 0.0122(10) 0.0031(10)
C19 0.0310(11) 0.0207(13) 0.0287(12) 0.0052(10) 0.0092(9) 0.0045(10)
C20 0.0463(15) 0.0288(15) 0.0382(14) -0.0068(12) 0.0156(11) 0.0002(12)
C21 0.0303(10) 0.0163(12) 0.0293(11) 0.0024(10) 0.0094(9) -0.0049(10)
C22 0.0350(11) 0.0197(13) 0.0291(12) 0.0036(10) 0.0091(9) 0.0013(10)
C23 0.0393(12) 0.0237(14) 0.0284(12) 0.0020(10) 0.0126(9) -0.0026(11)
C24 0.0357(12) 0.0232(13) 0.0353(12) 0.0024(11) 0.0161(10) 0.0007(11)
C25 0.0302(11) 0.0226(13) 0.0377(13) 0.0027(11) 0.0109(9) -0.0040(10)
C26 0.0333(11) 0.0209(13) 0.0293(12) 0.0040(10) 0.0069(9) -0.0022(10)
C27 0.0341(13) 0.0366(17) 0.0473(15) 0.0064(13) 0.0111(11) 0.0054(12)
C28 0.0525(16) 0.0466(19) 0.0297(13) 0.0010(13) 0.0125(11) 0.0106(14)

loop_
_atom_type_symbol
_atom_type_description
_atom_type_scat_dispersion_real
_atom_type_scat_dispersion_imag
_atom_type_scat_source
C C 0.0181 0.0091 'International Tables Vol C Tables 4.2.6.8 and 6.1.1.4'
H H 0.0000 0.0000 'International Tables Vol C Tables 4.2.6.8 and 6.1.1.4'
N N 0.0311 0.0180 'International Tables Vol C Tables 4.2.6.8 and 6.1.1.4'

loop_
_geom_angle_atom_site_label_1
_geom_angle_atom_site_label_2
_geom_angle_atom_site_label_3
_geom_angle
C2 N1 C10 126.6(2)
C9 N1 C2 108.4(2)
C9 N1 C10 124.8(2)
C12 N2 H2 125.3
C12 N2 C19 109.3(2)
C19 N2 H2 125.3
C2 C1 H1 106.1
C2 C1 C21 112.49(19)
C12 C1 H1 106.1
C12 C1 C2 114.04(19)
C12 C1 C21 111.5(2)
C21 C1 H1 106.1
N1 C2 C1 119.0(2)
C3 C2 N1 109.7(2)
C3 C2 C1 131.1(2)
C2 C3 C4 106.5(2)
C2 C3 C11 129.5(3)
C4 C3 C11 124.0(2)
C5 C4 C3 133.9(3)
C5 C4 C9 118.4(3)
C9 C4 C3 107.8(2)
C4 C5 H5 120.8
C6 C5 C4 118.4(4)
C6 C5 H5 120.8
C5 C6 H6 119.1
C5 C6 C7 121.9(3)
C7 C6 H6 119.1
C6 C7 H7 119.7
C8 C7 C6 120.6(3)
C8 C7 H7 119.7
C7 C8 H8 121.0
C7 C8 C9 118.1(3)
C9 C8 H8 121.0
N1 C9 C4 107.6(2)
N1 C9 C8 129.8(3)
C8 C9 C4 122.6(3)
N1 C10 H10A 109.5
N1 C10 H10B 109.5
N1 C10 H10C 109.5
H10A C10 H10B 109.5
H10A C10 H10C 109.5
H10B C10 H10C 109.5
C3 C11 H11A 109.5
C3 C11 H11B 109.5
C3 C11 H11C 109.5
H11A C11 H11B 109.5
H11A C11 H11C 109.5
H11B C11 H11C 109.5
N2 C12 C1 121.9(2)
C13 C12 N2 109.8(2)
C13 C12 C1 128.3(2)
C12 C13 C14 106.1(2)
C12 C13 C20 126.9(2)
C14 C13 C20 127.0(2)
C15 C14 C13 133.6(3)
C19 C14 C13 108.1(2)
C19 C14 C15 118.3(3)
C14 C15 H15 120.4
C16 C15 C14 119.2(3)
C16 C15 H15 120.4
C15 C16 H16 119.5
C15 C16 C17 121.0(2)
C17 C16 H16 119.5
C16 C17 H17 119.3
C18 C17 C16 121.5(3)
C18 C17 H17 119.3
C17 C18 H18 121.4
C17 C18 C19 117.2(3)
C19 C18 H18 121.4
N2 C19 C14 106.8(2)
N2 C19 C18 130.4(2)
C18 C19 C14 122.8(2)
C13 C20 H20A 109.5
C13 C20 H20B 109.5
C13 C20 H20C 109.5
H20A C20 H20B 109.5
H20A C20 H20C 109.5
H20B C20 H20C 109.5
C22 C21 C1 122.4(2)
C26 C21 C1 118.5(2)
C26 C21 C22 119.1(2)
C21 C22 H22 119.7
C21 C22 C23 120.6(2)
C23 C22 H22 119.7
C22 C23 C28 120.3(2)
C24 C23 C22 118.7(2)
C24 C23 C28 121.0(2)
C23 C24 H24 118.9
C23 C24 C25 122.1(2)
C25 C24 H24 118.9
C24 C25 C27 121.1(2)
C26 C25 C24 118.0(2)
C26 C25 C27 120.9(2)
C21 C26 C25 121.5(2)
C21 C26 H26 119.3
C25 C26 H26 119.3
C25 C27 H27A 109.5
C25 C27 H27B 109.5
C25 C27 H27C 109.5
H27A C27 H27B 109.5
H27A C27 H27C 109.5
H27B C27 H27C 109.5
C23 C28 H28A 109.5
C23 C28 H28B 109.5
C23 C28 H28C 109.5
H28A C28 H28B 109.5
H28A C28 H28C 109.5
H28B C28 H28C 109.5

loop_
_geom_bond_atom_site_label_1
_geom_bond_atom_site_label_2
_geom_bond_distance
N1 C2 1.388(3)
N1 C9 1.381(3)
N1 C10 1.461(3)
N2 H2 0.8800
N2 C12 1.378(3)
N2 C19 1.379(3)
C1 H1 1.0000
C1 C2 1.512(3)
C1 C12 1.512(3)
C1 C21 1.526(3)
C2 C3 1.376(3)
C3 C4 1.426(4)
C3 C11 1.488(4)
C4 C5 1.405(4)
C4 C9 1.406(4)
C5 H5 0.9500
C5 C6 1.389(6)
C6 H6 0.9500
C6 C7 1.404(7)
C7 H7 0.9500
C7 C8 1.358(5)
C8 H8 0.9500
C8 C9 1.403(4)
C10 H10A 0.9800
C10 H10B 0.9800
C10 H10C 0.9800
C11 H11A 0.9800
C11 H11B 0.9800
C11 H11C 0.9800
C12 C13 1.373(3)
C13 C14 1.433(4)
C13 C20 1.492(4)
C14 C15 1.409(3)
C14 C19 1.407(4)
C15 H15 0.9500
C15 C16 1.374(4)
C16 H16 0.9500
C16 C17 1.400(4)
C17 H17 0.9500
C17 C18 1.383(4)
C18 H18 0.9500
C18 C19 1.390(4)
C20 H20A 0.9800
C20 H20B 0.9800
C20 H20C 0.9800
C21 C22 1.395(3)
C21 C26 1.392(3)
C22 H22 0.9500
C22 C23 1.403(3)
C23 C24 1.380(4)
C23 C28 1.508(3)
C24 H24 0.9500
C24 C25 1.397(4)
C25 C26 1.393(4)
C25 C27 1.503(4)
C26 H26 0.9500
C27 H27A 0.9800
C27 H27B 0.9800
C27 H27C 0.9800
C28 H28A 0.9800
C28 H28B 0.9800
C28 H28C 0.9800

loop_
_geom_torsion_atom_site_label_1
_geom_torsion_atom_site_label_2
_geom_torsion_atom_site_label_3
_geom_torsion_atom_site_label_4
_geom_torsion
N1 C2 C3 C4 0.7(3)
N1 C2 C3 C11 -178.2(3)
N2 C12 C13 C14 1.0(3)
N2 C12 C13 C20 -179.4(2)
C1 C2 C3 C4 175.9(2)
C1 C2 C3 C11 -3.0(5)
C1 C12 C13 C14 -178.8(2)
C1 C12 C13 C20 0.8(4)
C1 C21 C22 C23 179.4(2)
C1 C21 C26 C25 -179.9(2)
C2 N1 C9 C4 -0.2(3)
C2 N1 C9 C8 -179.7(2)
C2 C1 C12 N2 -107.6(3)
C2 C1 C12 C13 72.2(3)
C2 C1 C21 C22 20.0(3)
C2 C1 C21 C26 -161.0(2)
C2 C3 C4 C5 179.4(3)
C2 C3 C4 C9 -0.8(3)
C3 C4 C5 C6 179.2(3)
C3 C4 C9 N1 0.6(3)
C3 C4 C9 C8 -179.8(2)
C4 C5 C6 C7 0.5(4)
C5 C4 C9 N1 -179.6(2)
C5 C4 C9 C8 0.0(4)
C5 C6 C7 C8 0.0(5)
C6 C7 C8 C9 -0.5(4)
C7 C8 C9 N1 180.0(3)
C7 C8 C9 C4 0.5(4)
C9 N1 C2 C1 -176.2(2)
C9 N1 C2 C3 -0.3(3)
C9 C4 C5 C6 -0.5(4)
C10 N1 C2 C1 8.0(4)
C10 N1 C2 C3 -176.2(2)
C10 N1 C9 C4 175.7(2)
C10 N1 C9 C8 -3.8(4)
C11 C3 C4 C5 -1.6(4)
C11 C3 C4 C9 178.2(3)
C12 N2 C19 C14 -0.6(3)
C12 N2 C19 C18 178.8(2)
C12 C1 C2 N1 -155.7(2)
C12 C1 C2 C3 29.5(4)
C12 C1 C21 C22 -109.5(3)
C12 C1 C21 C26 69.5(3)
C12 C13 C14 C15 178.0(2)
C12 C13 C14 C19 -1.4(3)
C13 C14 C15 C16 179.7(2)
C13 C14 C19 N2 1.2(3)
C13 C14 C19 C18 -178.2(2)
C14 C15 C16 C17 -1.0(4)
C15 C14 C19 N2 -178.3(2)
C15 C14 C19 C18 2.2(3)
C15 C16 C17 C18 1.6(4)
C16 C17 C18 C19 -0.3(4)
C17 C18 C19 N2 179.0(2)
C17 C18 C19 C14 -1.6(4)
C19 N2 C12 C1 179.5(2)
C19 N2 C12 C13 -0.3(3)
C19 C14 C15 C16 -0.8(3)
C20 C13 C14 C15 -1.5(4)
C20 C13 C14 C19 179.0(2)
C21 C1 C2 N1 76.1(3)
C21 C1 C2 C3 -98.7(3)
C21 C1 C12 N2 21.1(3)
C21 C1 C12 C13 -159.1(2)
C21 C22 C23 C24 0.8(4)
C21 C22 C23 C28 -178.7(3)
C22 C21 C26 C25 -0.9(4)
C22 C23 C24 C25 -1.5(4)
C23 C24 C25 C26 1.0(4)
C23 C24 C25 C27 -178.6(3)
C24 C25 C26 C21 0.2(4)
C26 C21 C22 C23 0.4(4)
C27 C25 C26 C21 179.8(2)
C28 C23 C24 C25 178.0(3)
